data_2205079
loop_
_publ_author_name
'Liu, Fa-Qian'
'Li, Wei-Hua'
'Lu, Lu-De'
'Yang, Xu-Jie'
'Wang, Xin'
'Bao-Rong Hou'

_publ_section_title
;
 2-(Benzotriazol-1-yl)-2-(\a-hydroxybenzyl)-<i>N</i>-phenylthioacrylamide
;
_journal_issue 2
_journal_name_full 'Acta Crystallographica Section E'
_journal_page_first o208
_journal_page_last o209
_journal_paper_doi 10.1107/S1600536804033768
_journal_volume 61
_journal_year 2005
_chemical_formula_iupac 'C21 H16 N4 O S'
_chemical_formula_moiety 'C21 H16 N4 O S'
_chemical_formula_sum 'C21 H16 N4 O S'
_chemical_formula_weight 372.45
_chemical_name_systematic
;
2-(Benzotriazol-1-yl)-2-(\a-hydroxybenzyl)-N-phenylthioacrylamide
;
_space_group_IT_number 15
_symmetry_cell_setting monoclinic
_symmetry_space_group_name_Hall '-C 2yc'
_symmetry_space_group_name_H-M 'C 1 2/c 1'
_atom_sites_solution_hydrogens geom
_atom_sites_solution_primary direct
_atom_sites_solution_secondary difmap
_audit_creation_method SHELXL97
_cell_angle_alpha 90.00
_cell_angle_beta 90.315(2)
_cell_angle_gamma 90.00
_cell_formula_units_Z 8
_cell_length_a 19.089(3)
_cell_length_b 8.4715(11)
_cell_length_c 23.161(3)
_cell_measurement_reflns_used 2238
_cell_measurement_temperature 293(2)
_cell_measurement_theta_max 22.60
_cell_measurement_theta_min 2.63
_cell_volume 3745.4(9)
_computing_cell_refinement SMART
_computing_data_collection 'SMART (Bruker, 1998)'
_computing_data_reduction 'SAINT (Bruker, 1999)'
_computing_molecular_graphics 'SHELXTL (Bruker, 1999)'
_computing_publication_material SHELXTL
_computing_structure_refinement 'SHELXL97 (Sheldrick, 1997)'
_computing_structure_solution 'SHELXS97 (Sheldrick, 1997)'
_diffrn_ambient_temperature 293(2)
_diffrn_measured_fraction_theta_full 0.993
_diffrn_measured_fraction_theta_max 0.993
_diffrn_measurement_device_type 'Bruker SMART CCD area-detector'
_diffrn_measurement_method '\f and \w'
_diffrn_radiation_monochromator graphite
_diffrn_radiation_source 'fine-focus sealed tube'
_diffrn_radiation_type MoK\a
_diffrn_radiation_wavelength 0.71073
_diffrn_reflns_av_R_equivalents 0.0230
_diffrn_reflns_av_sigmaI/netI 0.0338
_diffrn_reflns_limit_h_max 25
_diffrn_reflns_limit_h_min -24
_diffrn_reflns_limit_k_max 11
_diffrn_reflns_limit_k_min -11
_diffrn_reflns_limit_l_max 20
_diffrn_reflns_limit_l_min -30
_diffrn_reflns_number 12321
_diffrn_reflns_theta_full 28.02
_diffrn_reflns_theta_max 28.02
_diffrn_reflns_theta_min 2.13
_diffrn_standards_decay_% 0
_diffrn_standards_number 0
_exptl_absorpt_coefficient_mu 0.191
_exptl_absorpt_correction_T_max 0.966
_exptl_absorpt_correction_T_min 0.892
_exptl_absorpt_correction_type multi-scan
_exptl_absorpt_process_details '(SADABS; Sheldrick, 1996)'
_exptl_crystal_colour colourless
_exptl_crystal_density_diffrn 1.321
_exptl_crystal_density_meas ?
_exptl_crystal_density_method .
_exptl_crystal_description plate
_exptl_crystal_F_000 1552
_exptl_crystal_size_max 0.46
_exptl_crystal_size_mid 0.31
_exptl_crystal_size_min 0.18
_refine_diff_density_max 0.160
_refine_diff_density_min -0.178
_refine_ls_extinction_method none
_refine_ls_goodness_of_fit_ref 1.059
_refine_ls_hydrogen_treatment mixed
_refine_ls_matrix_type full
_refine_ls_number_parameters 252
_refine_ls_number_reflns 4500
_refine_ls_number_restraints 2
_refine_ls_restrained_S_all 1.060
_refine_ls_R_factor_all 0.0772
_refine_ls_R_factor_gt 0.0395
_refine_ls_shift/su_max 0.000
_refine_ls_shift/su_mean 0.000
_refine_ls_structure_factor_coef Fsqd
_refine_ls_weighting_details 'calc w = 1/[\s^2^(Fo^2^)+(0.0561P)^2^+0.3455P] where P=(Fo^2^+2Fc^2^)/3'
_refine_ls_weighting_scheme calc
_refine_ls_wR_factor_gt 0.1070
_refine_ls_wR_factor_ref 0.1208
_reflns_number_gt 2680
_reflns_number_total 4500
_reflns_threshold_expression I>2\s(I)
_cod_data_source_file hg6121.cif
_cod_data_source_block I
_cod_depositor_comments
;
The following automatic conversions were performed:
'_symmetry_cell_setting' value 'Monoclinic' changed to 'monoclinic'
according to '/home/saulius/struct/CIF-dictionaries/cif_core.dic'
dictionary named 'cif_core.dic' version 2.4.1 from 2010-06-29.

Automatic conversion script
Id: cif_fix_enum 1527 2010-12-29 10:47:43Z saulius 

The following automatic conversions were performed:

'_symmetry_cell_setting' value 'Monoclinic' changed to 'monoclinic'
according to /home/saulius/struct/CIF-dictionaries/cif_core.dic
dictionary named 'cif_core.dic' version 2.4.1 from 2010-06-29.

Automatic conversion script
Id: cif_fix_values 1715 2011-07-08 13:25:40Z adriana 
;
_cod_original_sg_symbol_H-M 'C 2/c'
_cod_database_code 2205079
_cod_database_fobs_code 2205079

loop_
_symmetry_equiv_pos_as_xyz
'x, y, z'
'-x, y, -z+1/2'
'x+1/2, y+1/2, z'
'-x+1/2, y+1/2, -z+1/2'
'-x, -y, -z'
'x, -y, z-1/2'
'-x+1/2, -y+1/2, -z'
'x+1/2, -y+1/2, z-1/2'

loop_
_atom_site_label
_atom_site_fract_x
_atom_site_fract_y
_atom_site_fract_z
_atom_site_U_iso_or_equiv
_atom_site_adp_type
_atom_site_calc_flag
_atom_site_refinement_flags
_atom_site_occupancy
_atom_site_type_symbol
S1 0.24742(3) 0.07308(7) 0.21558(2) 0.07351(19) Uani d . 1 S
N1 0.35250(7) 0.21193(16) 0.26950(6) 0.0484(3) Uani d D 1 N
H1 0.3882(6) 0.2729(16) 0.2707(6) 0.047(5) Uiso d D 1 H
N2 0.41692(7) 0.33361(15) 0.17503(5) 0.0448(3) Uani d . 1 N
N3 0.48164(7) 0.27141(16) 0.18477(5) 0.0520(3) Uani d . 1 N
N4 0.52655(7) 0.38526(17) 0.18781(6) 0.0534(4) Uani d . 1 N
O1 0.28639(8) 0.10816(18) 0.09654(6) 0.0781(4) Uani d D 1 O
H1A 0.2628(15) 0.090(4) 0.1282(9) 0.161(14) Uiso d D 1 H
C1 0.32212(8) 0.17782(18) 0.21948(7) 0.0496(4) Uani d . 1 C
C2 0.35720(8) 0.23343(18) 0.16755(7) 0.0489(4) Uani d . 1 C
C3 0.34178(9) 0.19361(19) 0.11193(7) 0.0556(4) Uani d . 1 C
C4 0.38581(10) 0.2418(2) 0.06241(7) 0.0568(4) Uani d . 1 C
C5 0.36006(13) 0.3431(2) 0.02104(9) 0.0826(6) Uani d . 1 C
H5 0.3146 0.3818 0.0237 0.099 Uiso calc R 1 H
C6 0.40242(16) 0.3872(3) -0.02467(10) 0.0964(8) Uani d . 1 C
H6 0.3855 0.4573 -0.0523 0.116 Uiso calc R 1 H
C7 0.46866(15) 0.3287(3) -0.02943(9) 0.0929(7) Uani d . 1 C
H7 0.4971 0.3605 -0.0598 0.111 Uiso calc R 1 H
C8 0.49289(13) 0.2246(3) 0.00995(9) 0.0906(7) Uani d . 1 C
H8 0.5374 0.1817 0.0059 0.109 Uiso calc R 1 H
C9 0.45214(12) 0.1819(3) 0.05592(8) 0.0780(6) Uani d . 1 C
H9 0.4697 0.1113 0.0831 0.094 Uiso calc R 1 H
C10 0.42170(8) 0.49442(18) 0.17111(6) 0.0446(4) Uani d . 1 C
C11 0.49238(8) 0.52626(19) 0.17947(6) 0.0466(4) Uani d . 1 C
C12 0.51744(11) 0.6803(2) 0.17999(7) 0.0628(5) Uani d . 1 C
H12 0.5646 0.7026 0.1861 0.075 Uiso calc R 1 H
C13 0.46967(14) 0.7967(2) 0.17111(8) 0.0783(6) Uani d . 1 C
H13 0.4845 0.9013 0.1712 0.094 Uiso calc R 1 H
C14 0.39901(13) 0.7632(2) 0.16190(9) 0.0796(6) Uani d . 1 C
H14 0.3682 0.8467 0.1559 0.096 Uiso calc R 1 H
C15 0.37307(10) 0.6131(2) 0.16130(8) 0.0640(5) Uani d . 1 C
H15 0.3259 0.5918 0.1547 0.077 Uiso calc R 1 H
C16 0.33475(8) 0.15150(19) 0.32506(7) 0.0489(4) Uani d . 1 C
C17 0.33230(10) -0.0080(2) 0.33510(9) 0.0702(5) Uani d . 1 C
H17 0.3377 -0.0790 0.3048 0.084 Uiso calc R 1 H
C18 0.32177(12) -0.0623(3) 0.39046(12) 0.0914(7) Uani d . 1 C
H18 0.3200 -0.1703 0.3974 0.110 Uiso calc R 1 H
C19 0.31393(12) 0.0404(3) 0.43522(10) 0.0899(7) Uani d . 1 C
H19 0.3077 0.0025 0.4725 0.108 Uiso calc R 1 H
C20 0.31529(12) 0.1989(3) 0.42518(9) 0.0833(6) Uani d . 1 C
H20 0.3089 0.2695 0.4555 0.100 Uiso calc R 1 H
C21 0.32614(9) 0.2545(2) 0.36987(7) 0.0641(5) Uani d . 1 C
H21 0.3276 0.3627 0.3631 0.077 Uiso calc R 1 H

loop_
_atom_site_aniso_label
_atom_site_aniso_U_11
_atom_site_aniso_U_22
_atom_site_aniso_U_33
_atom_site_aniso_U_12
_atom_site_aniso_U_13
_atom_site_aniso_U_23
S1 0.0610(3) 0.0871(4) 0.0724(3) -0.0280(3) -0.0011(2) -0.0015(3)
N1 0.0459(8) 0.0501(8) 0.0493(8) -0.0084(6) 0.0023(6) 0.0029(6)
N2 0.0439(8) 0.0476(8) 0.0429(7) -0.0004(6) 0.0013(5) 0.0008(6)
N3 0.0490(8) 0.0568(8) 0.0501(8) 0.0049(7) 0.0000(6) 0.0006(6)
N4 0.0473(8) 0.0628(9) 0.0501(8) 0.0001(7) 0.0024(6) 0.0017(7)
O1 0.0797(10) 0.0877(10) 0.0667(9) -0.0218(8) -0.0111(8) -0.0103(7)
C1 0.0497(10) 0.0460(9) 0.0531(10) -0.0020(7) 0.0002(7) -0.0018(7)
C2 0.0487(9) 0.0477(9) 0.0502(9) -0.0034(7) -0.0011(7) -0.0026(7)
C3 0.0589(11) 0.0512(9) 0.0565(10) -0.0011(8) -0.0067(8) -0.0032(8)
C4 0.0714(12) 0.0557(10) 0.0433(9) 0.0005(9) -0.0058(8) -0.0062(8)
C5 0.1029(17) 0.0817(14) 0.0631(13) 0.0163(13) -0.0026(12) 0.0068(11)
C6 0.139(2) 0.0902(17) 0.0602(14) 0.0073(16) -0.0059(15) 0.0167(12)
C7 0.120(2) 0.1093(19) 0.0493(12) -0.0164(16) 0.0117(13) -0.0051(12)
C8 0.0911(16) 0.124(2) 0.0570(13) 0.0126(15) 0.0116(11) -0.0041(13)
C9 0.0870(15) 0.0913(15) 0.0557(12) 0.0199(12) 0.0051(10) 0.0045(11)
C10 0.0515(10) 0.0472(9) 0.0353(8) 0.0014(7) 0.0061(6) 0.0026(6)
C11 0.0517(10) 0.0549(9) 0.0332(8) -0.0027(8) 0.0058(7) 0.0027(7)
C12 0.0752(13) 0.0657(11) 0.0477(10) -0.0219(10) 0.0087(8) 0.0053(9)
C13 0.118(2) 0.0497(11) 0.0679(13) -0.0130(12) 0.0103(12) 0.0064(9)
C14 0.1030(18) 0.0535(12) 0.0826(14) 0.0195(12) 0.0108(12) 0.0092(10)
C15 0.0640(12) 0.0618(12) 0.0663(12) 0.0121(9) 0.0064(9) 0.0074(9)
C16 0.0408(9) 0.0526(10) 0.0532(10) -0.0028(7) 0.0003(7) 0.0116(8)
C17 0.0733(13) 0.0589(11) 0.0783(13) 0.0009(10) -0.0005(10) 0.0131(10)
C18 0.0974(18) 0.0790(15) 0.0975(18) -0.0175(13) -0.0114(14) 0.0426(14)
C19 0.0834(16) 0.123(2) 0.0634(14) -0.0265(14) -0.0053(11) 0.0395(15)
C20 0.0911(16) 0.1038(18) 0.0550(12) -0.0114(13) 0.0089(10) 0.0093(12)
C21 0.0751(13) 0.0628(11) 0.0544(11) -0.0013(9) 0.0051(9) 0.0066(9)

loop_
_atom_type_symbol
_atom_type_description
_atom_type_scat_dispersion_real
_atom_type_scat_dispersion_imag
_atom_type_scat_source
C C 0.0033 0.0016 'International Tables Vol C Tables 4.2.6.8 and 6.1.1.4'
H H 0.0000 0.0000 'International Tables Vol C Tables 4.2.6.8 and 6.1.1.4'
N N 0.0061 0.0033 'International Tables Vol C Tables 4.2.6.8 and 6.1.1.4'
O O 0.0106 0.0060 'International Tables Vol C Tables 4.2.6.8 and 6.1.1.4'
S S 0.1246 0.1234 'International Tables Vol C Tables 4.2.6.8 and 6.1.1.4'

loop_
_geom_angle_atom_site_label_1
_geom_angle_atom_site_label_2
_geom_angle_atom_site_label_3
_geom_angle
_geom_angle_publ_flag
C1 N1 C16 127.26(14) no
C1 N1 H1 120.4(10) no
C16 N1 H1 112.3(10) no
N3 N2 C10 109.61(12) no
N3 N2 C2 120.82(12) no
C10 N2 C2 129.48(13) no
N4 N3 N2 108.75(12) no
N3 N4 C11 109.08(13) no
C3 O1 H1A 106(2) no
N1 C1 C2 116.76(14) no
N1 C1 S1 121.94(13) no
C2 C1 S1 121.29(12) no
C3 C2 N2 115.41(14) no
C3 C2 C1 127.03(15) no
N2 C2 C1 117.46(13) no
O1 C3 C2 123.80(16) no
O1 C3 C4 113.34(15) no
C2 C3 C4 122.86(15) no
C9 C4 C5 118.73(19) no
C9 C4 C3 120.64(16) no
C5 C4 C3 120.59(18) no
C4 C5 C6 119.5(2) no
C4 C5 H5 120.3 no
C6 C5 H5 120.3 no
C7 C6 C5 120.6(2) no
C7 C6 H6 119.7 no
C5 C6 H6 119.7 no
C8 C7 C6 119.9(2) no
C8 C7 H7 120.1 no
C6 C7 H7 120.1 no
C7 C8 C9 120.3(2) no
C7 C8 H8 119.9 no
C9 C8 H8 119.9 no
C8 C9 C4 121.0(2) no
C8 C9 H9 119.5 no
C4 C9 H9 119.5 no
N2 C10 C15 133.46(16) no
N2 C10 C11 104.44(13) no
C15 C10 C11 122.10(15) no
N4 C11 C10 108.11(14) no
N4 C11 C12 130.69(16) no
C10 C11 C12 121.18(16) no
C13 C12 C11 116.72(18) no
C13 C12 H12 121.6 no
C11 C12 H12 121.6 no
C12 C13 C14 121.58(18) no
C12 C13 H13 119.2 no
C14 C13 H13 119.2 no
C15 C14 C13 122.85(19) no
C15 C14 H14 118.6 no
C13 C14 H14 118.6 no
C14 C15 C10 115.55(19) no
C14 C15 H15 122.2 no
C10 C15 H15 122.2 no
C21 C16 C17 119.74(16) no
C21 C16 N1 119.06(14) no
C17 C16 N1 120.96(16) no
C16 C17 C18 119.4(2) no
C16 C17 H17 120.3 no
C18 C17 H17 120.3 no
C19 C18 C17 120.8(2) no
C19 C18 H18 119.6 no
C17 C18 H18 119.6 no
C18 C19 C20 119.8(2) no
C18 C19 H19 120.1 no
C20 C19 H19 120.1 no
C19 C20 C21 119.8(2) no
C19 C20 H20 120.1 no
C21 C20 H20 120.1 no
C16 C21 C20 120.38(18) no
C16 C21 H21 119.8 no
C20 C21 H21 119.8 no

loop_
_geom_bond_atom_site_label_1
_geom_bond_atom_site_label_2
_geom_bond_distance
_geom_bond_publ_flag
S1 C1 1.6816(17) yes
N1 C1 1.324(2) yes
N1 C16 1.428(2) yes
N1 H1 0.855(9) no
N2 N3 1.3609(17) yes
N2 C10 1.3684(19) no
N2 C2 1.4309(19) yes
N3 N4 1.2920(18) yes
N4 C11 1.374(2) yes
O1 C3 1.328(2) yes
O1 H1A 0.877(10) no
C1 C2 1.458(2) no
C2 C3 1.362(2) no
C3 C4 1.483(2) no
C4 C9 1.373(3) no
C4 C5 1.375(3) no
C5 C6 1.387(3) no
C5 H5 0.9300 no
C6 C7 1.363(3) no
C6 H6 0.9300 no
C7 C8 1.348(3) no
C7 H7 0.9300 no
C8 C9 1.371(3) no
C8 H8 0.9300 no
C9 H9 0.9300 no
C10 C15 1.386(2) no
C10 C11 1.388(2) no
C11 C12 1.390(2) no
C12 C13 1.358(3) no
C12 H12 0.9300 no
C13 C14 1.394(3) no
C13 H13 0.9300 no
C14 C15 1.365(3) no
C14 H14 0.9300 no
C15 H15 0.9300 no
C16 C21 1.367(2) no
C16 C17 1.372(2) no
C17 C18 1.378(3) no
C17 H17 0.9300 no
C18 C19 1.362(3) no
C18 H18 0.9300 no
C19 C20 1.363(3) no
C19 H19 0.9300 no
C20 C21 1.381(3) no
C20 H20 0.9300 no
C21 H21 0.9300 no

loop_
_geom_hbond_atom_site_label_D
_geom_hbond_atom_site_label_H
_geom_hbond_atom_site_label_A
_geom_hbond_site_symmetry_A
_geom_hbond_distance_DH
_geom_hbond_distance_HA
_geom_hbond_distance_DA
_geom_hbond_angle_DHA
_geom_hbond_publ_flag
O1 H1A S1 ? 0.88(2) 2.05(2) 2.8752(17) 156(2) yes
N1 H1 N2 ? 0.855(12) 2.343(14) 2.7188(15) 107.0(11) yes
N1 H1 N4 2_655 0.855(12) 2.112(12) 2.9051(14) 154 yes

loop_
_geom_torsion_atom_site_label_1
_geom_torsion_atom_site_label_2
_geom_torsion_atom_site_label_3
_geom_torsion_atom_site_label_4
_geom_torsion
_geom_torsion_publ_flag
C10 N2 N3 N4 0.73(15) no
C2 N2 N3 N4 177.64(12) no
N2 N3 N4 C11 -0.64(16) no
C16 N1 C1 C2 -169.74(15) no
C16 N1 C1 S1 9.3(2) no
N3 N2 C2 C3 -92.39(17) yes
C10 N2 C2 C3 83.83(19) no
N3 N2 C2 C1 84.17(18) yes
C10 N2 C2 C1 -99.61(18) no
N1 C1 C2 C3 169.67(16) no
S1 C1 C2 C3 -9.4(2) no
N1 C1 C2 N2 -6.4(2) no
S1 C1 C2 N2 174.49(11) no
N2 C2 C3 O1 -176.58(15) no
C1 C2 C3 O1 7.2(3) no
N2 C2 C3 C4 3.6(2) yes
C1 C2 C3 C4 -172.61(16) no
O1 C3 C4 C9 -112.3(2) no
C2 C3 C4 C9 67.5(2) no
O1 C3 C4 C5 65.4(2) no
C2 C3 C4 C5 -114.8(2) no
C9 C4 C5 C6 -2.6(3) no
C3 C4 C5 C6 179.62(19) no
C4 C5 C6 C7 1.2(4) no
C5 C6 C7 C8 1.3(4) no
C6 C7 C8 C9 -2.4(4) no
C7 C8 C9 C4 1.0(4) no
C5 C4 C9 C8 1.6(3) no
C3 C4 C9 C8 179.31(19) no
N3 N2 C10 C15 179.39(17) no
C2 N2 C10 C15 2.8(3) no
N3 N2 C10 C11 -0.51(15) no
C2 N2 C10 C11 -177.07(14) no
N3 N4 C11 C10 0.32(16) no
N3 N4 C11 C12 178.50(15) no
N2 C10 C11 N4 0.13(15) no
C15 C10 C11 N4 -179.78(14) no
N2 C10 C11 C12 -178.26(13) no
C15 C10 C11 C12 1.8(2) no
N4 C11 C12 C13 -178.90(16) no
C10 C11 C12 C13 -0.9(2) no
C11 C12 C13 C14 0.0(3) no
C12 C13 C14 C15 0.2(3) no
C13 C14 C15 C10 0.6(3) no
N2 C10 C15 C14 178.50(16) no
C11 C10 C15 C14 -1.6(2) no
C1 N1 C16 C21 -130.91(18) no
C1 N1 C16 C17 54.8(2) yes
C21 C16 C17 C18 -0.6(3) no
N1 C16 C17 C18 173.67(18) no
C16 C17 C18 C19 -0.1(3) no
C17 C18 C19 C20 1.1(4) no
C18 C19 C20 C21 -1.4(3) no
C17 C16 C21 C20 0.3(3) no
N1 C16 C21 C20 -174.07(17) no
C19 C20 C21 C16 0.7(3) no

loop_
_cod_related_entry_id
_cod_related_entry_database
_cod_related_entry_code
1 ChemSpider 21173672
